data_7034975
loop_
_publ_author_name
'Li, Cheng-Peng'
'Chen, Jing'
'Mu, Yu-Hai'
'Du, Miao'

_publ_section_title
;
 Exceptional sensitivity to the synthetic approach and halogen substituent
 for Zn(ii) coordination assemblies with 5-halonicotinic acids.
;
_journal_issue 24
_journal_name_full 'Dalton transactions (Cambridge, England : 2003)'
_journal_page_first 11109
_journal_page_last 11118
_journal_paper_doi 10.1039/c5dt00420a
_journal_volume 44
_journal_year 2015
_chemical_formula_sum 'C12 H6 F2 N2 O4 Zn'
_chemical_formula_weight 345.56
_chemical_name_systematic
; 
 ? 
;
_space_group_IT_number 43
_symmetry_cell_setting orthorhombic
_symmetry_space_group_name_Hall 'F 2 -2d'
_symmetry_space_group_name_H-M 'F d d 2'
_atom_sites_solution_hydrogens geom
_atom_sites_solution_primary direct
_atom_sites_solution_secondary difmap
_audit_creation_method SHELXL-97
_audit_update_record
;
2015-04-27 deposited with the CCDC.
2015-04-29 downloaded from the CCDC.
;
_cell_angle_alpha 90.00
_cell_angle_beta 90.00
_cell_angle_gamma 90.00
_cell_formula_units_Z 8
_cell_length_a 12.2658(16)
_cell_length_b 20.425(3)
_cell_length_c 9.6121(16)
_cell_measurement_reflns_used 2332
_cell_measurement_temperature 296(2)
_cell_measurement_theta_max 28.28
_cell_measurement_theta_min 2.87
_cell_volume 2408.1(6)
_computing_cell_refinement 'Bruker SMART'
_computing_data_collection 'Bruker SMART'
_computing_data_reduction 'Bruker SAINT'
_computing_molecular_graphics 'Bruker SHELXTL'
_computing_publication_material 'Bruker SHELXTL'
_computing_structure_refinement 'SHELXL-97 (Sheldrick, 1997)'
_computing_structure_solution 'SHELXS-97 (Sheldrick, 1990)'
_diffrn_ambient_temperature 296(2)
_diffrn_measured_fraction_theta_full 1.000
_diffrn_measured_fraction_theta_max 1.000
_diffrn_measurement_device_type 'CCD area detector'
_diffrn_measurement_method 'phi and omega scans'
_diffrn_radiation_monochromator graphite
_diffrn_radiation_source 'fine-focus sealed tube'
_diffrn_radiation_type MoK\a
_diffrn_radiation_wavelength 0.71073
_diffrn_reflns_av_R_equivalents 0.0434
_diffrn_reflns_av_unetI/netI 0.0438
_diffrn_reflns_limit_h_max 16
_diffrn_reflns_limit_h_min -16
_diffrn_reflns_limit_k_max 11
_diffrn_reflns_limit_k_min -27
_diffrn_reflns_limit_l_max 12
_diffrn_reflns_limit_l_min -12
_diffrn_reflns_number 4323
_diffrn_reflns_theta_full 28.29
_diffrn_reflns_theta_max 28.29
_diffrn_reflns_theta_min 2.87
_exptl_absorpt_coefficient_mu 2.084
_exptl_absorpt_correction_T_max 0.7733
_exptl_absorpt_correction_T_min 0.7054
_exptl_absorpt_correction_type multi-scan
_exptl_absorpt_process_details SADABS
_exptl_crystal_colour COLORLESS
_exptl_crystal_density_diffrn 1.906
_exptl_crystal_density_meas ?
_exptl_crystal_density_method 'not measured'
_exptl_crystal_description BLOCK
_exptl_crystal_F_000 1376
_exptl_crystal_size_max 0.18
_exptl_crystal_size_mid 0.14
_exptl_crystal_size_min 0.13
_refine_diff_density_max 0.635
_refine_diff_density_min -0.251
_refine_diff_density_rms 0.073
_refine_ls_abs_structure_details 'Flack H D (1983), Acta Cryst. A39, 876-881'
_refine_ls_abs_structure_Flack 0.012(16)
_refine_ls_extinction_method none
_refine_ls_goodness_of_fit_ref 1.103
_refine_ls_hydrogen_treatment constr
_refine_ls_matrix_type full
_refine_ls_number_parameters 96
_refine_ls_number_reflns 1486
_refine_ls_number_restraints 1
_refine_ls_restrained_S_all 1.102
_refine_ls_R_factor_all 0.0278
_refine_ls_R_factor_gt 0.0265
_refine_ls_shift/su_max 0.000
_refine_ls_shift/su_mean 0.000
_refine_ls_structure_factor_coef Fsqd
_refine_ls_weighting_details 'calc w=1/[\s^2^(Fo^2^)+(0.0217P)^2^+1.3403P] where P=(Fo^2^+2Fc^2^)/3'
_refine_ls_weighting_scheme calc
_refine_ls_wR_factor_gt 0.0618
_refine_ls_wR_factor_ref 0.0623
_reflns_number_gt 1431
_reflns_number_total 1486
_reflns_threshold_expression >2sigma(I)
_cod_data_source_file c5dt00420a2.cif
_cod_data_source_block 1
_cod_depositor_comments
;
The following automatic conversions were performed:

'_symmetry_cell_setting' value 'Orthorhombic' changed to
'orthorhombic' according to
/usr/data/users/saulius/crontab/automatic-downloads/rss-feeds/RSC/lib/dictionaries/cif_core.dic
dictionary named 'cif_core.dic' version 2.4.2 from 2011-04-26.

'_exptl_absorpt_correction_type' value 'MULTI-SCAN' changed to
'multi-scan' according to
/usr/data/users/saulius/crontab/automatic-downloads/rss-feeds/RSC/lib/dictionaries/cif_core.dic
dictionary named 'cif_core.dic' version 2.4.2 from 2011-04-26.

'_exptl_crystal_density_meas' value 'NONE' was changed to '?' - the
value is perceived as not measured.

Automatic conversion script
Id: cif_fix_values 3271 2015-04-21 07:52:19Z andrius 

 Adding full bibliography for 7034975--7034981.cif.
;
_cod_original_sg_symbol_H-M Fdd2
_cod_database_code 7034975

loop_
_symmetry_equiv_pos_as_xyz
'x, y, z'
'-x, -y, z'
'x+1/4, -y+1/4, z+1/4'
'-x+1/4, y+1/4, z+1/4'
'x, y+1/2, z+1/2'
'-x, -y+1/2, z+1/2'
'x+1/4, -y+3/4, z+3/4'
'-x+1/4, y+3/4, z+3/4'
'x+1/2, y, z+1/2'
'-x+1/2, -y, z+1/2'
'x+3/4, -y+1/4, z+3/4'
'-x+3/4, y+1/4, z+3/4'
'x+1/2, y+1/2, z'
'-x+1/2, -y+1/2, z'
'x+3/4, -y+3/4, z+1/4'
'-x+3/4, y+3/4, z+1/4'

loop_
_atom_site_label
_atom_site_type_symbol
_atom_site_fract_x
_atom_site_fract_y
_atom_site_fract_z
_atom_site_U_iso_or_equiv
_atom_site_adp_type
_atom_site_occupancy
_atom_site_symmetry_multiplicity
_atom_site_calc_flag
_atom_site_refinement_flags
Zn1 Zn 0.2500 0.2500 1.11992(5) 0.02243(11) Uani 1 2 d S
F1 F -0.13134(14) 0.47682(7) 0.8576(2) 0.0421(4) Uani 1 1 d .
O1 O 0.14104(15) 0.31961(10) 1.0669(2) 0.0361(5) Uani 1 1 d .
O2 O 0.11887(17) 0.23142(10) 0.9387(2) 0.0364(5) Uani 1 1 d .
N1 N -0.15743(17) 0.30947(10) 0.7532(2) 0.0241(4) Uani 1 1 d .
C1 C -0.0015(2) 0.32071(13) 0.9013(2) 0.0233(6) Uani 1 1 d .
C2 C -0.0213(2) 0.38691(13) 0.9182(3) 0.0267(5) Uani 1 1 d .
H2 H 0.0226 0.4130 0.9743 0.032 Uiso 1 1 calc R
C3 C -0.1099(2) 0.41237(11) 0.8473(3) 0.0277(5) Uani 1 1 d .
C4 C -0.1773(2) 0.37387(12) 0.7682(2) 0.0260(5) Uani 1 1 d .
H4 H -0.2374 0.3925 0.7244 0.031 Uiso 1 1 calc R
C5 C -0.0696(2) 0.28402(13) 0.8170(3) 0.0251(5) Uani 1 1 d .
H5 H -0.0539 0.2399 0.8040 0.030 Uiso 1 1 calc R
C6 C 0.0934(2) 0.28764(14) 0.9716(3) 0.0273(6) Uani 1 1 d .

loop_
_atom_site_aniso_label
_atom_site_aniso_U_11
_atom_site_aniso_U_22
_atom_site_aniso_U_33
_atom_site_aniso_U_23
_atom_site_aniso_U_13
_atom_site_aniso_U_12
Zn1 0.01618(16) 0.02519(17) 0.02591(18) 0.000 0.000 0.00372(17)
F1 0.0479(10) 0.0256(6) 0.0528(10) -0.0053(8) -0.0178(9) 0.0094(7)
O1 0.0275(10) 0.0376(10) 0.0432(12) 0.0001(9) -0.0163(9) 0.0031(8)
O2 0.0285(10) 0.0333(10) 0.0475(12) 0.0035(9) -0.0081(9) 0.0082(8)
N1 0.0174(10) 0.0286(10) 0.0263(11) 0.0013(9) -0.0036(8) -0.0005(8)
C1 0.0173(10) 0.0292(11) 0.0234(18) 0.0042(9) -0.0008(9) -0.0014(10)
C2 0.0247(12) 0.0281(12) 0.0273(12) 0.0010(9) -0.0043(9) -0.0024(9)
C3 0.0300(12) 0.0232(10) 0.0301(13) 0.0001(10) -0.0023(11) 0.0027(9)
C4 0.0230(12) 0.0278(12) 0.0274(12) 0.0030(9) -0.0034(9) 0.0052(10)
C5 0.0211(12) 0.0258(11) 0.0283(13) 0.0021(11) -0.0031(10) 0.0032(10)
C6 0.0165(12) 0.0352(14) 0.0303(14) 0.0102(11) -0.0018(10) -0.0004(10)

loop_
_atom_type_symbol
_atom_type_description
_atom_type_scat_dispersion_real
_atom_type_scat_dispersion_imag
_atom_type_scat_source
C C 0.0033 0.0016 'International Tables Vol C Tables 4.2.6.8 and 6.1.1.4'
H H 0.0000 0.0000 'International Tables Vol C Tables 4.2.6.8 and 6.1.1.4'
O O 0.0106 0.0060 'International Tables Vol C Tables 4.2.6.8 and 6.1.1.4'
N N 0.0061 0.0033 'International Tables Vol C Tables 4.2.6.8 and 6.1.1.4'
F F 0.0171 0.0103 'International Tables Vol C Tables 4.2.6.8 and 6.1.1.4'
Zn Zn 0.2839 1.4301 'International Tables Vol C Tables 4.2.6.8 and 6.1.1.4'

loop_
_geom_angle_atom_site_label_1
_geom_angle_atom_site_label_2
_geom_angle_atom_site_label_3
_geom_angle
_geom_angle_site_symmetry_1
_geom_angle_site_symmetry_3
O1 Zn1 O1 150.73(12) 14 .
O1 Zn1 N1 101.75(9) 14 9
O1 Zn1 N1 96.01(8) . 9
O1 Zn1 N1 96.01(8) 14 6
O1 Zn1 N1 101.75(9) . 6
N1 Zn1 N1 104.77(12) 9 6
O1 Zn1 O2 98.58(8) 14 .
O1 Zn1 O2 58.95(8) . .
N1 Zn1 O2 153.71(7) 9 .
N1 Zn1 O2 89.36(8) 6 .
O1 Zn1 O2 58.95(8) 14 14
O1 Zn1 O2 98.58(8) . 14
N1 Zn1 O2 89.36(8) 9 14
N1 Zn1 O2 153.71(7) 6 14
O2 Zn1 O2 87.00(11) . 14
O1 Zn1 C6 30.04(9) 14 14
O1 Zn1 C6 125.39(10) . 14
N1 Zn1 C6 96.29(8) 9 14
N1 Zn1 C6 125.65(9) 6 14
O2 Zn1 C6 93.00(8) . 14
O2 Zn1 C6 28.91(8) 14 14
C6 O1 Zn1 97.18(17) . .
C6 O2 Zn1 80.59(16) . .
C4 N1 C5 118.3(2) . .
C4 N1 Zn1 122.23(17) . 9_454
C5 N1 Zn1 119.23(17) . 9_454
C2 C1 C5 119.5(2) . .
C2 C1 C6 121.4(2) . .
C5 C1 C6 119.1(2) . .
C3 C2 C1 116.6(2) . .
C3 C2 H2 121.7 . .
C1 C2 H2 121.7 . .
F1 C3 C4 118.9(2) . .
F1 C3 C2 119.0(2) . .
C4 C3 C2 122.1(2) . .
N1 C4 C3 120.7(2) . .
N1 C4 H4 119.6 . .
C3 C4 H4 119.6 . .
N1 C5 C1 122.8(2) . .
N1 C5 H5 118.6 . .
C1 C5 H5 118.6 . .
O2 C6 O1 123.3(2) . .
O2 C6 C1 119.9(2) . .
O1 C6 C1 116.7(2) . .

loop_
_geom_bond_atom_site_label_1
_geom_bond_atom_site_label_2
_geom_bond_distance
_geom_bond_site_symmetry_2
Zn1 O1 2.0168(19) 14
Zn1 O1 2.0168(19) .
Zn1 N1 2.099(2) 9
Zn1 N1 2.099(2) 6
Zn1 O2 2.401(2) .
Zn1 O2 2.401(2) 14
Zn1 C6 2.513(3) 14
F1 C3 1.346(3) .
O1 C6 1.268(3) .
O2 C6 1.231(4) .
N1 C4 1.345(3) .
N1 C5 1.344(3) .
N1 Zn1 2.099(2) 9_454
C1 C2 1.383(4) .
C1 C5 1.384(4) .
C1 C6 1.506(3) .
C2 C3 1.383(3) .
C2 H2 0.9300 .
C3 C4 1.371(3) .
C4 H4 0.9300 .
C5 H5 0.9300 .

loop_
_geom_torsion_atom_site_label_1
_geom_torsion_atom_site_label_2
_geom_torsion_atom_site_label_3
_geom_torsion_atom_site_label_4
_geom_torsion
_geom_torsion_site_symmetry_1
O1 Zn1 O1 C6 43.98(15) 14
N1 Zn1 O1 C6 171.33(17) 9
N1 Zn1 O1 C6 -82.18(17) 6
O2 Zn1 O1 C6 -0.14(15) .
O2 Zn1 O1 C6 81.07(16) 14
C6 Zn1 O1 C6 69.2(2) 14
O1 Zn1 O2 C6 -159.72(17) 14
O1 Zn1 O2 C6 0.15(16) .
N1 Zn1 O2 C6 -19.3(3) 9
N1 Zn1 O2 C6 104.30(17) 6
O2 Zn1 O2 C6 -101.75(18) 14
C6 Zn1 O2 C6 -130.04(16) 14
C5 C1 C2 C3 -0.3(4) .
C6 C1 C2 C3 179.2(2) .
C1 C2 C3 F1 -178.5(2) .
C1 C2 C3 C4 2.3(4) .
C5 N1 C4 C3 -0.4(4) .
Zn1 N1 C4 C3 -174.67(19) 9_454
F1 C3 C4 N1 178.7(2) .
C2 C3 C4 N1 -2.0(4) .
C4 N1 C5 C1 2.5(4) .
Zn1 N1 C5 C1 176.94(19) 9_454
C2 C1 C5 N1 -2.1(4) .
C6 C1 C5 N1 178.4(2) .
Zn1 O2 C6 O1 -0.2(3) .
Zn1 O2 C6 C1 -177.8(2) .
Zn1 O1 C6 O2 0.3(3) .
Zn1 O1 C6 C1 177.91(18) .
C2 C1 C6 O2 -169.1(3) .
C5 C1 C6 O2 10.4(4) .
C2 C1 C6 O1 13.2(4) .
C5 C1 C6 O1 -167.3(2) .
